data_4100911
loop_
_publ_author_name
' Kimihisa Yamamoto '

_publ_section_title
;
Supplementary Information of X-ray Crystal Analysis of HAM4
;
_journal_name_full 'Journal of the American Chemical Society'
_journal_year 2005
_chemical_formula_moiety 'C60 H88 N8 O11'
_chemical_formula_sum 'C60 H88 N8 O11'
_chemical_formula_weight 1097.38
_chemical_name_common Boc-Leu-Phe-Val-Aib-betaPhe-Leu-Phe-Val-OMe
_space_group_IT_number 19
_symmetry_cell_setting orthorhombic
_symmetry_space_group_name_Hall 'P 2ac 2ab'
_symmetry_space_group_name_H-M 'P 21 21 21'
_cell_angle_alpha 90.00
_cell_angle_beta 90.00
_cell_angle_gamma 90.00
_cell_formula_units_Z 4
_cell_length_a 12.3651(13)
_cell_length_b 18.940(2)
_cell_length_c 27.123(3)
_cell_measurement_temperature 293(2)
_cell_volume 6352.0(12)
_diffrn_ambient_temperature 293(2)
_exptl_crystal_density_diffrn 1.148
_cod_depositor_comments
;
The following automatic conversions were performed:
'_symmetry_cell_setting' value 'Orthorhombic' changed to 'orthorhombic'
according to '/home/saulius/struct/CIF-dictionaries/cif_core.dic'
dictionary named 'cif_core.dic' version 2.4.1 from 2010-06-29.

Automatic conversion script
Id: cif_fix_enum 1527 2010-12-29 10:47:43Z saulius 
;
_cod_database_code 4100911

loop_
_symmetry_equiv_pos_as_xyz
'x, y, z'
'-x+1/2, -y, z+1/2'
'-x, y+1/2, -z+1/2'
'x+1/2, -y+1/2, -z'

loop_
_atom_site_label
_atom_site_type_symbol
_atom_site_fract_x
_atom_site_fract_y
_atom_site_fract_z
_atom_site_U_iso_or_equiv
_atom_site_adp_type
_atom_site_occupancy
_atom_site_symmetry_multiplicity
_atom_site_calc_flag
_atom_site_refinement_flags
_atom_site_disorder_assembly
_atom_site_disorder_group
C0T1 C 0.4596(5) -0.1769(3) 0.4672(2) 0.0846(19) Uani 1 1 d . . .
H0T1 H 0.4924 -0.2194 0.4551 0.127 Uiso 1 1 calc R . .
H0T2 H 0.3833 -0.1843 0.4713 0.127 Uiso 1 1 calc R . .
H0T3 H 0.4912 -0.1646 0.4984 0.127 Uiso 1 1 calc R . .
C0T2 C 0.4303(5) -0.0492(3) 0.4485(2) 0.0862(19) Uani 1 1 d . . .
H0T4 H 0.4437 -0.0131 0.4244 0.129 Uiso 1 1 calc R . .
H0T5 H 0.4629 -0.0360 0.4793 0.129 Uiso 1 1 calc R . .
H0T6 H 0.3537 -0.0547 0.4529 0.129 Uiso 1 1 calc R . .
C0T3 C 0.4376(5) -0.1367(3) 0.38039(19) 0.0815(19) Uani 1 1 d . . .
H0T7 H 0.4504 -0.0979 0.3584 0.122 Uiso 1 1 calc R . .
H0T8 H 0.3614 -0.1463 0.3819 0.122 Uiso 1 1 calc R . .
H0T9 H 0.4751 -0.1778 0.3686 0.122 Uiso 1 1 calc R . .
C0T4 C 0.4781(4) -0.1180(3) 0.43098(18) 0.0585(14) Uani 1 1 d . . .
O O 0.5936(3) -0.10898(18) 0.42085(11) 0.0577(9) Uani 1 1 d . . .
C0' C 0.6640(4) -0.0903(2) 0.45590(16) 0.0458(12) Uani 1 1 d . . .
O0 O 0.6448(3) -0.08446(16) 0.49983(10) 0.0542(9) Uani 1 1 d . . .
N1 N 0.7616(3) -0.07740(18) 0.43556(12) 0.0429(9) Uani 1 1 d . . .
H1 H 0.7689 -0.0792 0.4041 0.052 Uiso 1 1 calc R . .
C1A C 0.8536(4) -0.0607(2) 0.46599(15) 0.0424(11) Uani 1 1 d . . .
H1A H 0.8646 -0.1004 0.4886 0.051 Uiso 1 1 calc R . .
C1' C 0.8387(4) 0.0054(2) 0.49704(15) 0.0380(10) Uani 1 1 d . . .
O1 O 0.8868(2) 0.01111(16) 0.53593(10) 0.0480(8) Uani 1 1 d . . .
C1B C 0.9552(4) -0.0534(3) 0.43523(17) 0.0579(14) Uani 1 1 d . . .
H1B1 H 1.0133 -0.0385 0.4569 0.070 Uiso 1 1 calc R . .
H1B2 H 0.9435 -0.0157 0.4116 0.070 Uiso 1 1 calc R . .
C1G C 0.9933(5) -0.1182(3) 0.4071(2) 0.0770(18) Uani 1 1 d . . .
H1G H 0.9384 -0.1289 0.3822 0.092 Uiso 1 1 calc R . .
C1D1 C 1.0040(8) -0.1826(4) 0.4397(3) 0.148(4) Uani 1 1 d . . .
H1D1 H 1.0269 -0.2222 0.4202 0.223 Uiso 1 1 calc R . .
H1D2 H 0.9355 -0.1929 0.4547 0.223 Uiso 1 1 calc R . .
H1D3 H 1.0566 -0.1735 0.4650 0.223 Uiso 1 1 calc R . .
C1D2 C 1.0985(6) -0.1026(6) 0.3801(3) 0.151(4) Uani 1 1 d . . .
H1D4 H 1.0892 -0.0616 0.3597 0.227 Uiso 1 1 calc R . .
H1D5 H 1.1177 -0.1423 0.3599 0.227 Uiso 1 1 calc R . .
H1D6 H 1.1549 -0.0940 0.4037 0.227 Uiso 1 1 calc R . .
N2 N 0.7727(3) 0.05593(18) 0.47971(12) 0.0441(9) Uani 1 1 d . . .
H2 H 0.7408 0.0508 0.4518 0.053 Uiso 1 1 calc R . .
C2A C 0.7556(4) 0.1198(2) 0.50899(14) 0.0436(11) Uani 1 1 d . . .
H2A H 0.8260 0.1422 0.5145 0.052 Uiso 1 1 calc R . .
C2' C 0.7065(4) 0.1024(2) 0.55885(16) 0.0426(11) Uani 1 1 d . . .
O2 O 0.7329(3) 0.13408(16) 0.59613(11) 0.0586(9) Uani 1 1 d . . .
C2B C 0.6856(4) 0.1705(2) 0.47902(18) 0.0607(14) Uani 1 1 d . . .
H2B1 H 0.7111 0.1693 0.4452 0.073 Uiso 1 1 calc R . .
H2B2 H 0.6124 0.1522 0.4790 0.073 Uiso 1 1 calc R . .
C2G C 0.6806(5) 0.2472(3) 0.49495(19) 0.0614(14) Uani 1 1 d . . .
C2D1 C 0.7600(7) 0.2785(3) 0.5239(2) 0.099(2) Uani 1 1 d . . .
H2D1 H 0.8158 0.2513 0.5368 0.118 Uiso 1 1 calc R . .
C2E1 C 0.7559(8) 0.3515(4) 0.5338(3) 0.120(3) Uani 1 1 d . . .
H2E1 H 0.8097 0.3721 0.5530 0.144 Uiso 1 1 calc R . .
C2Z C 0.6760(9) 0.3914(4) 0.5161(4) 0.128(3) Uani 1 1 d . . .
H2Z H 0.6738 0.4394 0.5234 0.154 Uiso 1 1 calc R . .
C2E2 C 0.5981(8) 0.3621(4) 0.4876(4) 0.123(3) Uani 1 1 d . . .
H2E2 H 0.5428 0.3903 0.4752 0.148 Uiso 1 1 calc R . .
C2D2 C 0.5994(6) 0.2901(4) 0.4766(3) 0.097(2) Uani 1 1 d . . .
H2D2 H 0.5455 0.2709 0.4568 0.117 Uiso 1 1 calc R . .
N3 N 0.6313(3) 0.05172(19) 0.55909(11) 0.0412(9) Uani 1 1 d . . .
H3 H 0.6121 0.0331 0.5315 0.049 Uiso 1 1 calc R . .
C3A C 0.5804(4) 0.0269(2) 0.60452(15) 0.0448(12) Uani 1 1 d . . .
H3A H 0.5667 0.0685 0.6250 0.054 Uiso 1 1 calc R . .
C3' C 0.6534(3) -0.0215(2) 0.63369(16) 0.0396(11) Uani 1 1 d . . .
O3 O 0.6633(2) -0.01498(16) 0.67839(10) 0.0509(8) Uani 1 1 d . . .
C3B C 0.4711(4) -0.0077(3) 0.59442(18) 0.0557(13) Uani 1 1 d . . .
H3B H 0.4829 -0.0446 0.5696 0.067 Uiso 1 1 calc R . .
C3G1 C 0.3929(5) 0.0452(3) 0.5725(2) 0.0836(18) Uani 1 1 d . . .
H3G1 H 0.3251 0.0224 0.5659 0.125 Uiso 1 1 calc R . .
H3G2 H 0.4222 0.0636 0.5424 0.125 Uiso 1 1 calc R . .
H3G3 H 0.3818 0.0831 0.5954 0.125 Uiso 1 1 calc R . .
C3G2 C 0.4248(5) -0.0433(4) 0.6397(2) 0.094(2) Uani 1 1 d . . .
H3G4 H 0.4759 -0.0769 0.6523 0.140 Uiso 1 1 calc R . .
H3G5 H 0.3589 -0.0671 0.6311 0.140 Uiso 1 1 calc R . .
H3G6 H 0.4101 -0.0083 0.6645 0.140 Uiso 1 1 calc R . .
N4 N 0.7060(3) -0.07223(19) 0.60844(12) 0.0410(9) Uani 1 1 d . . .
H4 H 0.6965 -0.0755 0.5771 0.049 Uiso 1 1 calc R . .
C4A C 0.7795(4) -0.1223(2) 0.63315(15) 0.0443(12) Uani 1 1 d . . .
C4' C 0.8614(4) -0.0804(2) 0.66489(15) 0.0406(11) Uani 1 1 d . . .
O4 O 0.8845(3) -0.09768(16) 0.70691(11) 0.0536(9) Uani 1 1 d . . .
C4B1 C 0.7153(5) -0.1731(3) 0.66581(18) 0.0682(15) Uani 1 1 d . . .
H4B1 H 0.6646 -0.1989 0.6459 0.102 Uiso 1 1 calc R . .
H4B2 H 0.6771 -0.1468 0.6905 0.102 Uiso 1 1 calc R . .
H4B3 H 0.7641 -0.2056 0.6815 0.102 Uiso 1 1 calc R . .
C4B2 C 0.8414(4) -0.1624(2) 0.59349(17) 0.0585(14) Uani 1 1 d . . .
H4B4 H 0.7913 -0.1883 0.5733 0.088 Uiso 1 1 calc R . .
H4B5 H 0.8910 -0.1947 0.6088 0.088 Uiso 1 1 calc R . .
H4B6 H 0.8808 -0.1296 0.5734 0.088 Uiso 1 1 calc R . .
N5 N 0.9095(3) -0.0271(2) 0.64028(12) 0.0430(10) Uani 1 1 d . . .
H5 H 0.8832 -0.0153 0.6121 0.052 Uiso 1 1 calc R . .
C5A C 1.0026(3) 0.0115(2) 0.65834(17) 0.0438(11) Uani 1 1 d . . .
H5A H 1.0217 -0.0062 0.6912 0.053 Uiso 1 1 calc R . .
C5B' C 0.9787(4) 0.0900(3) 0.66189(18) 0.0560(13) Uani 1 1 d . . .
H5B1 H 1.0463 0.1160 0.6611 0.067 Uiso 1 1 calc R . .
H5B2 H 0.9365 0.1043 0.6334 0.067 Uiso 1 1 calc R . .
C5' C 0.9174(4) 0.1091(2) 0.70842(18) 0.0469(12) Uani 1 1 d . . .
O5 O 0.9634(3) 0.1155(2) 0.74736(13) 0.0728(11) Uani 1 1 d . . .
C5B C 1.0985(4) -0.0013(3) 0.62305(18) 0.0568(14) Uani 1 1 d . . .
H5B3 H 1.0808 0.0188 0.5912 0.068 Uiso 1 1 calc R . .
H5B4 H 1.1611 0.0238 0.6356 0.068 Uiso 1 1 calc R . .
C5G C 1.1290(4) -0.0787(3) 0.61585(19) 0.0536(13) Uani 1 1 d . . .
C5D1 C 1.1323(5) -0.1249(3) 0.6545(2) 0.0797(18) Uani 1 1 d . . .
H5D1 H 1.1143 -0.1088 0.6859 0.096 Uiso 1 1 calc R . .
C5E1 C 1.1616(6) -0.1950(4) 0.6484(3) 0.105(2) Uani 1 1 d . . .
H5E1 H 1.1606 -0.2259 0.6750 0.126 Uiso 1 1 calc R . .
C5Z C 1.1916(6) -0.2176(4) 0.6037(4) 0.113(3) Uani 1 1 d . . .
H5Z H 1.2138 -0.2642 0.5998 0.136 Uiso 1 1 calc R . .
C5E2 C 1.1902(6) -0.1731(5) 0.5631(3) 0.109(3) Uani 1 1 d . . .
H5E2 H 1.2107 -0.1894 0.5321 0.130 Uiso 1 1 calc R . .
C5D2 C 1.1571(5) -0.1031(3) 0.5699(2) 0.0805(17) Uani 1 1 d . . .
H5D2 H 1.1541 -0.0728 0.5429 0.097 Uiso 1 1 calc R . .
N6 N 0.8106(3) 0.11651(19) 0.70398(13) 0.0475(10) Uani 1 1 d . . .
H6 H 0.7806 0.1080 0.6760 0.057 Uiso 1 1 calc R . .
C6A C 0.7431(4) 0.1388(2) 0.74558(14) 0.0441(12) Uani 1 1 d . . .
H6A H 0.7703 0.1843 0.7575 0.053 Uiso 1 1 calc R . .
C6' C 0.7464(3) 0.0864(3) 0.78843(15) 0.0430(11) Uani 1 1 d . . .
O6 O 0.7388(3) 0.10887(16) 0.83100(10) 0.0563(9) Uani 1 1 d . . .
C6B C 0.6277(4) 0.1494(3) 0.72740(16) 0.0498(13) Uani 1 1 d . . .
H6B1 H 0.6297 0.1805 0.6990 0.060 Uiso 1 1 calc R . .
H6B2 H 0.6001 0.1042 0.7163 0.060 Uiso 1 1 calc R . .
C6G C 0.5490(5) 0.1795(3) 0.7643(2) 0.0758(18) Uani 1 1 d . . .
H6G H 0.5521 0.1503 0.7941 0.091 Uiso 1 1 calc R . .
C6D1 C 0.4337(5) 0.1756(4) 0.7438(3) 0.108(2) Uani 1 1 d . . .
H6D1 H 0.4170 0.1277 0.7352 0.162 Uiso 1 1 calc R . .
H6D2 H 0.4282 0.2049 0.7150 0.162 Uiso 1 1 calc R . .
H6D3 H 0.3836 0.1919 0.7684 0.162 Uiso 1 1 calc R . .
C6D2 C 0.5725(7) 0.2536(4) 0.7788(3) 0.158(4) Uani 1 1 d . . .
H6D4 H 0.5202 0.2690 0.8026 0.237 Uiso 1 1 calc R . .
H6D5 H 0.5689 0.2834 0.7502 0.237 Uiso 1 1 calc R . .
H6D6 H 0.6436 0.2562 0.7929 0.237 Uiso 1 1 calc R . .
N7 N 0.7496(3) 0.01793(19) 0.77754(12) 0.0453(10) Uani 1 1 d . . .
H7 H 0.7591 0.0048 0.7475 0.054 Uiso 1 1 calc R . .
C7A C 0.7370(4) -0.0350(2) 0.81593(16) 0.0470(12) Uani 1 1 d . . .
H7A H 0.6885 -0.0149 0.8408 0.056 Uiso 1 1 calc R . .
C7' C 0.8409(4) -0.0556(2) 0.84228(16) 0.0444(12) Uani 1 1 d . . .
O7 O 0.8440(3) -0.06443(17) 0.88656(11) 0.0623(10) Uani 1 1 d . . .
C7B C 0.6795(5) -0.0997(3) 0.79416(17) 0.0640(15) Uani 1 1 d . . .
H7B1 H 0.6198 -0.0835 0.7739 0.077 Uiso 1 1 calc R . .
H7B2 H 0.7298 -0.1243 0.7727 0.077 Uiso 1 1 calc R . .
C7G C 0.6361(6) -0.1520(4) 0.8317(2) 0.0806(19) Uani 1 1 d . . .
C7D1 C 0.6948(8) -0.2078(4) 0.8488(3) 0.129(3) Uani 1 1 d . . .
H7D1 H 0.7648 -0.2147 0.8372 0.155 Uiso 1 1 calc R . .
C7E1 C 0.6524(9) -0.2539(4) 0.8828(4) 0.201(7) Uani 1 1 d D . .
H7E1 H 0.6945 -0.2905 0.8952 0.241 Uiso 1 1 calc R . .
C7Z C 0.5462(10) -0.2454(6) 0.8984(5) 0.297(13) Uani 1 1 d D . .
H7Z H 0.5143 -0.2788 0.9189 0.357 Uiso 1 1 calc R . .
C7E2 C 0.4879(8) -0.1867(7) 0.8830(5) 0.264(10) Uani 1 1 d D . .
H7E2 H 0.4186 -0.1784 0.8950 0.317 Uiso 1 1 calc R . .
C7D2 C 0.5343(10) -0.1408(5) 0.8498(3) 0.165(5) Uani 1 1 d . . .
H7D2 H 0.4956 -0.1014 0.8395 0.198 Uiso 1 1 calc R . .
N8 N 0.9283(4) -0.0663(2) 0.81337(13) 0.0574(12) Uani 1 1 d . . .
H8 H 0.9236 -0.0558 0.7826 0.069 Uiso 1 1 calc R . .
C8A C 1.0289(5) -0.0942(3) 0.8314(2) 0.0676(15) Uani 1 1 d D . .
H8A H 1.0235 -0.1015 0.8671 0.081 Uiso 1 1 calc R . .
C8' C 1.1226(5) -0.0460(4) 0.8206(2) 0.0782(18) Uani 1 1 d . . .
O8 O 1.1945(5) -0.0355(3) 0.84993(19) 0.138(2) Uani 1 1 d . . .
C8B C 1.0574(6) -0.1649(3) 0.8064(4) 0.191(6) Uani 1 1 d D . .
H8B H 1.0741 -0.1541 0.7719 0.230 Uiso 1 1 calc R . .
C8G1 C 1.1621(10) -0.1937(6) 0.8296(7) 0.385(15) Uani 1 1 d D . .
H8G1 H 1.2146 -0.1565 0.8317 0.578 Uiso 1 1 calc R . .
H8G2 H 1.1902 -0.2312 0.8094 0.578 Uiso 1 1 calc R . .
H8G3 H 1.1470 -0.2114 0.8620 0.578 Uiso 1 1 calc R . .
C8G2 C 0.9650(9) -0.2194(6) 0.8058(8) 0.408(15) Uani 1 1 d D . .
H8G4 H 0.9041 -0.2001 0.7884 0.611 Uiso 1 1 calc R . .
H8G5 H 0.9443 -0.2305 0.8390 0.611 Uiso 1 1 calc R . .
H8G6 H 0.9890 -0.2615 0.7894 0.611 Uiso 1 1 calc R . .
O0M O 1.1195(3) -0.0190(3) 0.77709(16) 0.0935(14) Uani 1 1 d . . .
C0M C 1.2043(6) 0.0323(5) 0.7654(3) 0.138(3) Uani 1 1 d . . .
H0M1 H 1.1948 0.0490 0.7322 0.207 Uiso 1 1 calc R . .
H0M2 H 1.2739 0.0102 0.7684 0.207 Uiso 1 1 calc R . .
H0M3 H 1.1999 0.0714 0.7878 0.207 Uiso 1 1 calc R . .

loop_
_atom_site_aniso_label
_atom_site_aniso_U_11
_atom_site_aniso_U_22
_atom_site_aniso_U_33
_atom_site_aniso_U_23
_atom_site_aniso_U_13
_atom_site_aniso_U_12
C0T1 0.080(4) 0.081(4) 0.092(4) 0.001(4) 0.009(4) -0.030(4)
C0T2 0.092(5) 0.073(4) 0.093(4) -0.016(4) -0.012(4) 0.012(4)
C0T3 0.075(4) 0.098(5) 0.072(4) -0.017(3) -0.022(3) -0.017(3)
C0T4 0.050(4) 0.066(4) 0.059(3) -0.007(3) 0.001(3) -0.015(3)
O 0.055(2) 0.075(2) 0.0433(18) -0.0125(17) -0.0030(17) -0.0193(19)
C0' 0.064(4) 0.036(3) 0.038(3) 0.002(2) 0.001(3) -0.005(3)
O0 0.060(2) 0.068(2) 0.0345(16) -0.0067(15) 0.0057(17) -0.0159(18)
N1 0.048(3) 0.049(2) 0.0314(18) 0.0004(17) 0.0039(19) -0.006(2)
C1A 0.047(3) 0.043(3) 0.038(2) 0.006(2) -0.001(2) 0.001(2)
C1' 0.045(3) 0.041(3) 0.027(2) 0.005(2) 0.001(2) -0.004(2)
O1 0.052(2) 0.055(2) 0.0379(17) -0.0002(15) -0.0056(16) -0.0011(16)
C1B 0.041(3) 0.084(4) 0.048(3) -0.003(3) 0.004(2) 0.003(3)
C1G 0.066(4) 0.106(5) 0.059(3) -0.025(4) 0.003(3) 0.023(4)
C1D1 0.208(10) 0.121(7) 0.116(6) -0.001(5) 0.004(6) 0.098(7)
C1D2 0.075(5) 0.232(10) 0.147(7) -0.069(7) 0.047(5) 0.002(6)
N2 0.052(3) 0.041(2) 0.0389(19) -0.0003(18) -0.0031(18) -0.001(2)
C2A 0.048(3) 0.043(3) 0.039(2) 0.000(2) -0.003(2) 0.002(2)
C2' 0.049(3) 0.034(3) 0.044(3) -0.003(2) -0.004(2) 0.001(2)
O2 0.081(3) 0.051(2) 0.0434(18) -0.0078(16) -0.0054(18) -0.0106(19)
C2B 0.075(4) 0.048(3) 0.059(3) 0.005(3) -0.010(3) 0.005(3)
C2G 0.080(4) 0.051(3) 0.053(3) 0.014(3) 0.010(3) 0.011(3)
C2D1 0.137(6) 0.052(4) 0.107(5) -0.008(3) -0.028(5) 0.009(4)
C2E1 0.173(8) 0.043(4) 0.143(6) -0.016(4) 0.024(7) 0.013(5)
C2Z 0.155(9) 0.054(5) 0.177(9) 0.011(6) 0.046(7) 0.000(6)
C2E2 0.126(7) 0.060(6) 0.184(9) 0.060(6) 0.058(7) 0.049(5)
C2D2 0.085(5) 0.082(5) 0.124(6) 0.033(4) 0.028(4) 0.021(4)
N3 0.051(2) 0.044(2) 0.0289(18) -0.0054(17) -0.0027(17) -0.001(2)
C3A 0.046(3) 0.047(3) 0.042(3) -0.006(2) -0.002(2) 0.001(2)
C3' 0.029(3) 0.050(3) 0.041(3) -0.011(2) 0.006(2) -0.009(2)
O3 0.052(2) 0.065(2) 0.0363(17) -0.0100(15) 0.0024(16) -0.0010(17)
C3B 0.032(3) 0.072(4) 0.063(3) -0.003(3) -0.004(3) 0.001(3)
C3G1 0.050(4) 0.110(5) 0.091(4) -0.001(4) -0.011(3) 0.010(4)
C3G2 0.048(4) 0.138(6) 0.094(4) 0.040(4) 0.006(3) -0.014(4)
N4 0.042(2) 0.051(2) 0.0299(18) -0.0039(18) -0.0002(17) -0.0015(19)
C4A 0.055(3) 0.039(3) 0.039(2) 0.002(2) 0.002(2) 0.000(3)
C4' 0.046(3) 0.044(3) 0.032(2) -0.002(2) 0.002(2) 0.008(2)
O4 0.059(2) 0.060(2) 0.0417(18) 0.0109(16) 0.0019(17) -0.0082(18)
C4B1 0.085(4) 0.052(3) 0.067(3) 0.005(3) -0.004(3) -0.017(3)
C4B2 0.073(4) 0.047(3) 0.056(3) -0.008(2) 0.003(3) 0.009(3)
N5 0.040(2) 0.053(3) 0.036(2) 0.0092(19) -0.0029(18) -0.003(2)
C5A 0.036(3) 0.050(3) 0.045(3) 0.006(2) 0.002(2) 0.004(2)
C5B' 0.044(3) 0.057(3) 0.067(3) 0.005(3) 0.010(3) -0.002(3)
C5' 0.050(4) 0.041(3) 0.049(3) -0.002(2) 0.000(3) -0.005(2)
O5 0.060(3) 0.101(3) 0.057(2) -0.010(2) -0.009(2) 0.000(2)
C5B 0.038(3) 0.069(4) 0.063(3) 0.005(3) 0.010(3) -0.002(3)
C5G 0.034(3) 0.058(3) 0.069(3) -0.002(3) 0.003(3) 0.004(2)
C5D1 0.073(4) 0.079(5) 0.087(4) 0.014(4) 0.012(3) 0.024(4)
C5E1 0.090(6) 0.070(5) 0.156(8) 0.017(5) 0.009(5) 0.016(4)
C5Z 0.090(6) 0.072(5) 0.177(9) -0.020(6) -0.009(6) 0.015(4)
C5E2 0.102(6) 0.099(6) 0.124(6) -0.059(5) 0.011(5) 0.013(5)
C5D2 0.072(4) 0.089(5) 0.081(4) -0.011(4) 0.009(3) 0.004(4)
N6 0.054(3) 0.051(2) 0.038(2) -0.0064(18) -0.0010(19) -0.001(2)
C6A 0.062(3) 0.035(3) 0.035(2) -0.002(2) 0.001(2) 0.002(2)
C6' 0.039(3) 0.052(3) 0.038(3) -0.004(2) -0.004(2) 0.007(2)
O6 0.080(3) 0.055(2) 0.0341(16) -0.0061(15) -0.0050(17) 0.0092(19)
C6B 0.060(3) 0.050(3) 0.039(2) 0.005(2) -0.001(2) 0.020(3)
C6G 0.073(4) 0.099(5) 0.055(3) -0.001(3) -0.002(3) 0.028(4)
C6D1 0.073(5) 0.143(7) 0.108(5) -0.002(5) -0.002(4) 0.042(5)
C6D2 0.128(7) 0.149(8) 0.197(9) -0.108(7) -0.023(7) 0.071(6)
N7 0.062(3) 0.040(2) 0.0343(19) -0.0010(17) 0.008(2) 0.003(2)
C7A 0.058(3) 0.045(3) 0.038(2) -0.003(2) 0.013(2) -0.001(2)
C7' 0.067(4) 0.031(2) 0.035(3) 0.002(2) 0.005(3) -0.002(2)
O7 0.080(3) 0.070(2) 0.0373(18) 0.0049(16) 0.0076(18) 0.008(2)
C7B 0.076(4) 0.069(4) 0.047(3) -0.002(3) -0.001(3) -0.024(3)
C7G 0.099(5) 0.083(5) 0.060(3) -0.010(3) 0.013(4) -0.045(4)
C7D1 0.166(8) 0.096(6) 0.125(6) 0.041(5) -0.063(6) -0.072(6)
C7E1 0.328(17) 0.142(9) 0.132(9) 0.059(7) -0.109(11) -0.148(11)
C7Z 0.52(3) 0.27(2) 0.105(8) -0.029(11) 0.072(14) -0.30(2)
C7E2 0.37(2) 0.221(16) 0.196(14) -0.081(12) 0.197(15) -0.178(15)
C7D2 0.206(11) 0.141(8) 0.149(8) -0.039(6) 0.101(8) -0.083(8)
N8 0.071(3) 0.067(3) 0.034(2) 0.010(2) 0.000(2) 0.012(2)
C8A 0.077(4) 0.056(4) 0.070(4) 0.010(3) -0.006(3) 0.021(3)
C8' 0.070(5) 0.096(5) 0.069(4) -0.005(4) -0.017(4) 0.010(4)
O8 0.116(4) 0.188(6) 0.110(4) 0.016(4) -0.047(3) -0.019(4)
C8B 0.097(7) 0.080(6) 0.397(18) 0.058(9) -0.070(9) 0.019(5)
C8G1 0.303(18) 0.170(12) 0.68(4) -0.191(18) -0.29(2) 0.169(13)
C8G2 0.35(3) 0.158(13) 0.71(4) 0.16(2) 0.14(3) 0.126(16)
O0M 0.069(3) 0.130(4) 0.081(3) 0.030(3) -0.016(2) -0.017(3)
C0M 0.086(6) 0.164(8) 0.164(8) 0.038(6) -0.005(6) -0.022(6)

loop_
_geom_bond_atom_site_label_1
_geom_bond_atom_site_label_2
_geom_bond_distance
_geom_bond_site_symmetry_2
_geom_bond_publ_flag
C0T1 C0T4 1.504(7) . ?
C0T2 C0T4 1.509(7) . ?
C0T3 C0T4 1.503(7) . ?
C0T4 O 1.464(6) . ?
O C0' 1.337(5) . ?
C0' O0 1.220(5) . ?
C0' N1 1.349(6) . ?
N1 C1A 1.441(5) . ?
C1A C1B 1.514(6) . ?
C1A C1' 1.520(6) . ?
C1' O1 1.215(5) . ?
C1' N2 1.343(5) . ?
C1B C1G 1.520(7) . ?
C1G C1D1 1.511(9) . ?
C1G C1D2 1.522(9) . ?
N2 C2A 1.462(5) . ?
C2A C2' 1.518(6) . ?
C2A C2B 1.527(6) . ?
C2' O2 1.220(5) . ?
C2' N3 1.337(5) . ?
C2B C2G 1.517(7) . ?
C2G C2D2 1.384(8) . ?
C2G C2D1 1.390(8) . ?
C2D1 C2E1 1.408(8) . ?
C2E1 C2Z 1.334(11) . ?
C2Z C2E2 1.355(11) . ?
C2E2 C2D2 1.396(10) . ?
N3 C3A 1.461(5) . ?
C3A C3' 1.510(6) . ?
C3A C3B 1.527(6) . ?
C3' O3 1.225(5) . ?
C3' N4 1.347(5) . ?
C3B C3G2 1.514(7) . ?
C3B C3G1 1.514(7) . ?
N4 C4A 1.474(5) . ?
C4A C4B2 1.523(6) . ?
C4A C4B1 1.530(6) . ?
C4A C4' 1.547(6) . ?
C4' O4 1.220(5) . ?
C4' N5 1.349(5) . ?
N5 C5A 1.450(5) . ?
C5A C5B' 1.518(6) . ?
C5A C5B 1.543(6) . ?
C5B' C5' 1.516(6) . ?
C5' O5 1.206(5) . ?
C5' N6 1.334(6) . ?
C5B C5G 1.527(7) . ?
C5G C5D1 1.367(7) . ?
C5G C5D2 1.375(7) . ?
C5D1 C5E1 1.387(9) . ?
C5E1 C5Z 1.338(10) . ?
C5Z C5E2 1.388(10) . ?
C5E2 C5D2 1.399(9) . ?
N6 C6A 1.465(5) . ?
C6A C6B 1.523(6) . ?
C6A C6' 1.528(6) . ?
C6' O6 1.234(5) . ?
C6' N7 1.331(5) . ?
C6B C6G 1.508(7) . ?
C6G C6D2 1.486(10) . ?
C6G C6D1 1.533(8) . ?
N7 C7A 1.454(5) . ?
C7A C7' 1.521(7) . ?
C7A C7B 1.535(6) . ?
C7' O7 1.213(5) . ?
C7' N8 1.351(6) . ?
C7B C7G 1.517(7) . ?
C7G C7D2 1.368(12) . ?
C7G C7D1 1.363(10) . ?
C7D1 C7E1 1.374(11) . ?
C7E1 C7Z 1.3896(11) . ?
C7Z C7E2 1.3896(11) . ?
C7E2 C7D2 1.377(12) . ?
N8 C8A 1.437(7) . ?
C8A C8' 1.504(8) . ?
C8A C8B 1.5406(11) . ?
C8' O8 1.209(7) . ?
C8' O0M 1.288(7) . ?
C8B C8G1 1.5393(11) . ?
C8B C8G2 1.5387(11) . ?
O0M C0M 1.465(8) . ?

loop_
_cod_related_entry_id
_cod_related_entry_database
_cod_related_entry_code
1 ChemSpider 30659954
